data_4328305
loop_
_publ_author_name
'John A. Schlueter'
'Hyunsoo Park'
'Gregory J. Halder'
'William R. Armand'
'Cortney Dunmars'
'Karena W. Chapman'
'Jamie L. Manson'
'John Singleton'
'Ross McDonald'
'Alex Plonczak'
'Jinhee Kang'
'Chaghoon Lee'
'Myung-Hwan Whangbo'
'Tom Lancaster'
'Andrew J. Steele'
'Isabel Franke'
'Jack D. Wright'
'Stephen J. Blundell'
'Francis L. Pratt'
'Josepth deGeorge'
'Mark M. Turnbull'
'Christopher P. Landee'

_publ_contact_author_address
;
Materials Science Division
Argonne National Laboratory
Argonne, IL 60439-4831, USA
;
_publ_contact_author_email JASchlueter@anl.gov
_publ_contact_author_fax '(630) 252-9151'
_publ_contact_author_name 'Dr. John Schlueter'
_publ_contact_author_phone '(630) 252-3588'
_publ_section_title
;
 Importance of Halogen...Halogen Contacts for the Structural and Magnetic
 Properties of CuX2(pyrazine-N,N'-dioxide)(H2O)2 (X = Cl and Br)
;
_journal_name_full 'Inorganic Chemistry'
_journal_page_first 2121
_journal_page_last 2129
_journal_paper_doi 10.1021/ic201924q
_journal_volume 51
_journal_year 2012
_chemical_formula_moiety 'Cu 2+, C4 H4 N2 O2, 2(Cl 1-), 2(H2 O)'
_chemical_formula_sum 'C4 H8 Cl2 Cu N2 O4'
_chemical_formula_weight 282.56
_chemical_name_common
; 
Copper(II) pyrazine dioxide dibromide dihydrate 
;
_chemical_name_systematic
; 
catena-((\m~2~-pyrazine N,N'dioxide)-diaqua-dichloro-copper) 
;
_space_group_IT_number 15
_symmetry_cell_setting monoclinic
_symmetry_Int_Tables_number 15
_symmetry_space_group_name_Hall '-C 2yc'
_symmetry_space_group_name_H-M 'C 1 2/c 1'
_atom_sites_solution_hydrogens geom
_atom_sites_solution_primary direct
_atom_sites_solution_secondary difmap
_audit_creation_method 'manual editing of SHELXL-97 cif file'
_cell_angle_alpha 90.00
_cell_angle_beta 115.400(2)
_cell_angle_gamma 90.00
_cell_formula_units_Z 4
_cell_length_a 17.0515(7)
_cell_length_b 5.5560(2)
_cell_length_c 10.4254(5)
_cell_measurement_reflns_used 896
_cell_measurement_temperature 150(2)
_cell_measurement_theta_max 30.51
_cell_measurement_theta_min 2.64
_cell_volume 892.21(7)
_computing_cell_refinement 'Bruker APEX II Suite (2006)'
_computing_data_collection 'Bruker APEX II Suite (2006)'
_computing_data_reduction 'Bruker APEX II Suite (2006)'
_computing_molecular_graphics 'Diamond 3.1a (Crystal Impact, 2005)'
_computing_publication_material 'SHELXTL (Bruker, 2006)'
_computing_structure_refinement 'SHELXL-97 (Sheldrick, 2008)'
_computing_structure_solution 'SHELXS-97 (Sheldrick, 2008)'
_diffrn_ambient_temperature 150(2)
_diffrn_measured_fraction_theta_full 0.984
_diffrn_measured_fraction_theta_max 0.984
_diffrn_measurement_device_type 'Bruker APEX II'
_diffrn_measurement_method 'area detector \w scans'
_diffrn_radiation_monochromator graphite
_diffrn_radiation_probe x-ray
_diffrn_radiation_source 'fine-focus sealed tube'
_diffrn_radiation_type MoK\a
_diffrn_radiation_wavelength 0.71073
_diffrn_reflns_av_R_equivalents 0.0453
_diffrn_reflns_av_sigmaI/netI 0.0302
_diffrn_reflns_limit_h_max 23
_diffrn_reflns_limit_h_min -24
_diffrn_reflns_limit_k_max 7
_diffrn_reflns_limit_k_min -7
_diffrn_reflns_limit_l_max 14
_diffrn_reflns_limit_l_min -13
_diffrn_reflns_number 5494
_diffrn_reflns_theta_full 30.51
_diffrn_reflns_theta_max 30.51
_diffrn_reflns_theta_min 2.64
_diffrn_source_type 'Bruker APEX II'
_exptl_absorpt_coefficient_mu 3.029
_exptl_absorpt_correction_T_max 0.739
_exptl_absorpt_correction_T_min 0.378
_exptl_absorpt_correction_type multi-scan
_exptl_absorpt_process_details 'SADABS; R. Blessing (1995)'
_exptl_crystal_colour green
_exptl_crystal_density_diffrn 2.104
_exptl_crystal_description needle
_exptl_crystal_F_000 564
_exptl_crystal_size_max 0.40
_exptl_crystal_size_mid 0.15
_exptl_crystal_size_min 0.10
_refine_diff_density_max 0.661
_refine_diff_density_min -0.821
_refine_diff_density_rms 0.118
_refine_ls_extinction_coef 0.0115(9)
_refine_ls_extinction_expression Fc^*^=kFc[1+0.001xFc^2^\l^3^/sin(2\q)]^-1/4^
_refine_ls_extinction_method SHELXL
_refine_ls_goodness_of_fit_ref 1.058
_refine_ls_hydrogen_treatment mixed
_refine_ls_matrix_type full
_refine_ls_number_parameters 68
_refine_ls_number_reflns 1340
_refine_ls_number_restraints 2
_refine_ls_restrained_S_all 1.058
_refine_ls_R_factor_all 0.0223
_refine_ls_R_factor_gt 0.0221
_refine_ls_shift/su_max 0.003
_refine_ls_shift/su_mean 0.001
_refine_ls_structure_factor_coef Fsqd
_refine_ls_weighting_details 'calc w=1/[\s^2^(Fo^2^)+(0.0287P)^2^+1.0492P] where P=(Fo^2^+2Fc^2^)/3'
_refine_ls_weighting_scheme calc
_refine_ls_wR_factor_gt 0.0589
_refine_ls_wR_factor_ref 0.0590
_reflns_number_gt 1328
_reflns_number_total 1340
_reflns_threshold_expression >2sigma(I)
_cod_data_source_file ic201924q_si_001_1.cif
_cod_data_source_block CuCl2H2O2PyzNO
_cod_original_cell_volume 892.21(6)
_cod_original_sg_symbol_H-M 'C 2/c'
_cod_database_code 4328305

loop_
_symmetry_equiv_pos_as_xyz
'x, y, z'
'-x, y, -z+1/2'
'x+1/2, y+1/2, z'
'-x+1/2, y+1/2, -z+1/2'
'-x, -y, -z'
'x, -y, z-1/2'
'-x+1/2, -y+1/2, -z'
'x+1/2, -y+1/2, z-1/2'

loop_
_atom_site_label
_atom_site_type_symbol
_atom_site_fract_x
_atom_site_fract_y
_atom_site_fract_z
_atom_site_U_iso_or_equiv
_atom_site_adp_type
_atom_site_occupancy
_atom_site_symmetry_multiplicity
_atom_site_calc_flag
_atom_site_refinement_flags
Cl1 Cl 0.379013(19) 0.13784(5) 0.17543(3) 0.01304(10) Uani 1 1 d .
Cu1 Cu 0.2500 0.2500 0.0000 0.00979(10) Uani 1 2 d S
O11 O 0.23319(7) 0.47710(18) 0.12920(11) 0.0163(2) Uani 1 1 d D
H11B H 0.2634(12) 0.472(4) 0.2146(17) 0.020 Uiso 1 1 d D
H11A H 0.2159(13) 0.610(3) 0.104(2) 0.020 Uiso 1 1 d D
O1 O 0.17081(6) -0.06260(16) 0.08257(10) 0.01169(18) Uani 1 1 d .
N1 N 0.08684(7) -0.03220(18) 0.04130(11) 0.0095(2) Uani 1 1 d .
C2 C 0.02920(8) -0.1881(2) -0.04988(14) 0.0131(2) Uani 1 1 d .
H2 H 0.0491 -0.3203 -0.0856 0.016 Uiso 1 1 calc R
C1 C 0.05823(8) 0.1564(2) 0.09133(14) 0.0135(2) Uani 1 1 d .
H1 H 0.0986 0.2671 0.1552 0.016 Uiso 1 1 calc R

loop_
_atom_site_aniso_label
_atom_site_aniso_U_11
_atom_site_aniso_U_22
_atom_site_aniso_U_33
_atom_site_aniso_U_23
_atom_site_aniso_U_13
_atom_site_aniso_U_12
Cl1 0.01380(15) 0.01489(15) 0.01002(16) 0.00101(9) 0.00472(11) 0.00456(9)
Cu1 0.01211(14) 0.01019(13) 0.00749(14) 0.00018(6) 0.00461(9) 0.00358(6)
O11 0.0226(5) 0.0150(4) 0.0090(4) -0.0005(3) 0.0045(4) 0.0089(4)
O1 0.0096(4) 0.0128(4) 0.0127(4) 0.0016(3) 0.0048(3) 0.0021(3)
N1 0.0107(4) 0.0099(4) 0.0087(5) 0.0010(3) 0.0049(4) 0.0009(3)
C2 0.0142(5) 0.0113(5) 0.0140(6) -0.0036(5) 0.0061(4) 0.0009(5)
C1 0.0140(6) 0.0115(5) 0.0142(6) -0.0049(4) 0.0054(5) -0.0005(4)

loop_
_atom_type_symbol
_atom_type_description
_atom_type_scat_dispersion_real
_atom_type_scat_dispersion_imag
_atom_type_scat_source
C C 0.0033 0.0016 'International Tables Vol C Tables 4.2.6.8 and 6.1.1.4'
H H 0.0000 0.0000 'International Tables Vol C Tables 4.2.6.8 and 6.1.1.4'
N N 0.0061 0.0033 'International Tables Vol C Tables 4.2.6.8 and 6.1.1.4'
O O 0.0106 0.0060 'International Tables Vol C Tables 4.2.6.8 and 6.1.1.4'
Cu Cu 0.3201 1.2651 'International Tables Vol C Tables 4.2.6.8 and 6.1.1.4'
Cl Cl 0.1484 0.1585 'International Tables Vol C Tables 4.2.6.8 and 6.1.1.4'

loop_
_geom_angle_atom_site_label_1
_geom_angle_atom_site_label_2
_geom_angle_atom_site_label_3
_geom_angle
_geom_angle_site_symmetry_1
_geom_angle_site_symmetry_3
O11 Cu1 O11 180.0 . 7
O11 Cu1 Cl1 90.01(3) . 7
O11 Cu1 Cl1 89.99(3) . .
Cl1 Cu1 Cl1 180.0 7 .
O11 Cu1 O1 87.24(4) . .
O11 Cu1 O1 92.76(4) 7 .
Cl1 Cu1 O1 89.34(2) 7 .
Cl1 Cu1 O1 90.66(2) . .
O1 Cu1 O1 180.00(4) 7 .
Cu1 O11 H11B 121.2(15) . .
Cu1 O11 H11A 121.2(15) . .
H11B O11 H11A 111(2) . .
N1 O1 Cu1 117.29(7) . .
O1 N1 C2 120.63(10) . .
O1 N1 C1 119.68(10) . .
C2 N1 C1 119.70(10) . .
N1 C2 C1 120.25(11) . 5
N1 C2 H2 119.9 . .
C1 C2 H2 119.9 5 .
N1 C1 C2 120.05(11) . 5
N1 C1 H1 120.0 . .
C2 C1 H1 120.0 5 .

loop_
_geom_bond_atom_site_label_1
_geom_bond_atom_site_label_2
_geom_bond_distance
_geom_bond_site_symmetry_2
Cl1 Cu1 2.2630(3) .
Cu1 O11 1.9544(10) .
Cu1 O1 2.5647(9) .
O11 H11B 0.815(15) .
O11 H11A 0.796(15) .
O1 N1 1.3174(13) .
N1 C2 1.3484(16) .
N1 C1 1.3513(15) .
C2 C1 1.3738(17) 5
C2 H2 0.9500 .
C1 C2 1.3738(17) 5
C1 H1 0.9500 .

loop_
_geom_torsion_atom_site_label_1
_geom_torsion_atom_site_label_2
_geom_torsion_atom_site_label_3
_geom_torsion_atom_site_label_4
_geom_torsion
_geom_torsion_site_symmetry_1
_geom_torsion_site_symmetry_4
O11 Cu1 O1 N1 70.53(8) . .
O11 Cu1 O1 N1 -109.47(8) 7 .
Cl1 Cu1 O1 N1 -19.50(8) 7 .
Cl1 Cu1 O1 N1 160.50(8) . .
Cu1 O1 N1 C2 112.63(11) . .
Cu1 O1 N1 C1 -67.67(12) . .
O1 N1 C2 C1 179.38(12) . 5
C1 N1 C2 C1 -0.3(2) . 5
O1 N1 C1 C2 -179.38(12) . 5
C2 N1 C1 C2 0.3(2) . 5
